data_1558349
loop_
_publ_author_name
'Dick, Benjamin L.'
'Patel, Ashay'
'Cohen, Seth M.'

_publ_section_title
;
 Effect of Heterocycle Content on Metal Binding Isostere Coordination
;
_journal_name_full 'Chemical Science'
_journal_paper_doi 10.1039/D0SC02717K
_journal_year 2020
_chemical_formula_moiety 'C39 H32 B N9 O2 S Zn, C6 H6'
_chemical_formula_sum 'C45 H38 B N9 O2 S Zn'
_chemical_formula_weight 845.08
_space_group_crystal_system monoclinic
_space_group_IT_number 14
_space_group_name_Hall '-P 2yn'
_space_group_name_H-M_alt 'P 1 21/n 1'
_atom_sites_solution_hydrogens geom
_atom_sites_solution_primary dual
_audit_creation_date 2020-01-23
_audit_creation_method
;
Olex2 1.2
(compiled 2018.05.29 svn.r3508 for OlexSys, GUI svn.r5506)
;
_audit_update_record
;
2020-04-28 deposited with the CCDC.	2020-06-17 downloaded from the CCDC.
;
_cell_angle_alpha 90
_cell_angle_beta 93.957(2)
_cell_angle_gamma 90
_cell_formula_units_Z 4
_cell_length_a 11.5071(9)
_cell_length_b 24.8201(16)
_cell_length_c 14.2983(10)
_cell_measurement_reflns_used 9822
_cell_measurement_temperature 100(2)
_cell_measurement_theta_max 26.37
_cell_measurement_theta_min 2.32
_cell_volume 4074.0(5)
_computing_cell_refinement 'SAINT v8.34A (Bruker, 2013)'
_computing_data_collection 'APEX2 v2013.6-2 (Bruker, 2013)'
_computing_data_reduction 'SAINT v8.34A (Bruker, 2013)'
_computing_molecular_graphics 'Olex2 (Dolomanov et al., 2009)'
_computing_publication_material 'Olex2 (Dolomanov et al., 2009)'
_computing_structure_refinement 'XL (Sheldrick, 2008)'
_computing_structure_solution 'ShelXT (Sheldrick, 2015)'
_diffrn_ambient_temperature 100.0
_diffrn_detector 'Bruker APEX-II CCD'
_diffrn_detector_area_resol_mean 8.0
_diffrn_detector_type 'CCD Area Detector'
_diffrn_measured_fraction_theta_full 1.000
_diffrn_measured_fraction_theta_max 0.997
_diffrn_measurement_device 'Kappa Four-Circle Diffractometer'
_diffrn_measurement_device_type 'Bruker X8 APEX'
_diffrn_measurement_method '\w and \f scans'
_diffrn_radiation_monochromator 'Double Bounce Multilayer Mirrors'
_diffrn_radiation_probe x-ray
_diffrn_radiation_type MoK\a
_diffrn_radiation_wavelength 0.71073
_diffrn_reflns_av_R_equivalents 0.0423
_diffrn_reflns_av_unetI/netI 0.0245
_diffrn_reflns_Laue_measured_fraction_full 1.000
_diffrn_reflns_Laue_measured_fraction_max 0.997
_diffrn_reflns_limit_h_max 14
_diffrn_reflns_limit_h_min -14
_diffrn_reflns_limit_k_max 31
_diffrn_reflns_limit_k_min -31
_diffrn_reflns_limit_l_max 17
_diffrn_reflns_limit_l_min -17
_diffrn_reflns_number 78142
_diffrn_reflns_point_group_measured_fraction_full 1.000
_diffrn_reflns_point_group_measured_fraction_max 0.997
_diffrn_reflns_theta_full 25.242
_diffrn_reflns_theta_max 26.420
_diffrn_reflns_theta_min 1.647
_diffrn_source 'sealed tube'
_diffrn_source_type 'Bruker TXS'
_diffrn_standards_number 0
_exptl_absorpt_coefficient_mu 0.705
_exptl_absorpt_correction_T_max 0.4908
_exptl_absorpt_correction_T_min 0.4435
_exptl_absorpt_correction_type multi-scan
_exptl_absorpt_process_details
'SADABS-2016/2 (Bruker,2016/2) was used for absorption correction. wR2(int) was 0.0458 before and 0.0405 after correction. The Ratio of minimum to maximum transmission is 0.9116. The \l/2 correction factor is Not present.'
_exptl_crystal_colour colourless
_exptl_crystal_colour_primary colourless
_exptl_crystal_density_diffrn 1.378
_exptl_crystal_description Block
_exptl_crystal_F_000 1752
_exptl_crystal_recrystallization_method 'Re-crystallisation from solvent: benzene/pentane'
_exptl_crystal_size_max 0.5
_exptl_crystal_size_mid 0.3
_exptl_crystal_size_min 0.3
_refine_diff_density_max 0.305
_refine_diff_density_min -0.326
_refine_diff_density_rms 0.050
_refine_ls_extinction_method none
_refine_ls_goodness_of_fit_ref 1.029
_refine_ls_hydrogen_treatment constr
_refine_ls_matrix_type full
_refine_ls_number_parameters 535
_refine_ls_number_reflns 8347
_refine_ls_number_restraints 0
_refine_ls_restrained_S_all 1.029
_refine_ls_R_factor_all 0.0381
_refine_ls_R_factor_gt 0.0286
_refine_ls_shift/su_max 0.003
_refine_ls_shift/su_mean 0.000
_refine_ls_structure_factor_coef Fsqd
_refine_ls_weighting_details 'w=1/[\s^2^(Fo^2^)+(0.0243P)^2^+3.0700P] where P=(Fo^2^+2Fc^2^)/3'
_refine_ls_weighting_scheme calc
_refine_ls_wR_factor_gt 0.0637
_refine_ls_wR_factor_ref 0.0682
_reflns_Friedel_coverage 0.000
_reflns_number_gt 7154
_reflns_number_total 8347
_reflns_threshold_expression 'I > 2\s(I)'
_cod_data_source_file d0sc02717k2.cif
_cod_data_source_block Tp_MePh_Zn_4d
_cod_depositor_comments
;
The following automatic conversions were performed:

data item '_diffrn_radiation_probe' value 'X-ray' was changed to
'x-ray' in accordance with the
/home/data/users/saulius/crontab/automatic-downloads/rss-feeds/RSC/lib/dictionaries/cif_core.dic
dictionary named 'cif_core.dic' version 2.4.2 last updated on
2011-04-26.

Automatic conversion script
Id: cif_fix_values 7556 2019-12-06 15:28:31Z antanas 
;
_cod_database_code 1558349
_shelx_shelxl_version_number 2016/6
_shelx_space_group_comment
;
The symmetry employed for this shelxl refinement is uniquely defined
by the following loop, which should always be used as a source of
symmetry information in preference to the above space-group names.
They are only intended as comments.
;
_shelx_estimated_absorpt_t_max 0.816
_shelx_estimated_absorpt_t_min 0.719
_olex2_refinement_description
;
1. Fixed Uiso
 At 1.2 times of:
  All B(H) groups, All C(H) groups
 At 1.5 times of:
  All C(H,H,H) groups
2.a Ternary CH refined with riding coordinates:
 B1(H1)
2.b Aromatic/amide H refined with riding coordinates:
 C23(H23), C30(H30), C13(H13), C3(H3), C16(H16), C6(H6), C32(H32), C26(H26),
 C35(H35), C10(H10), C20(H20), C29(H29), C33(H33), C28(H28), C27(H27), C34(H34),
  C17(H17), C40(H40), C19(H19), C45(H45), C18(H18), C44(H44), C7(H7), C41(H41),
 C43(H43), C9(H9), C42(H42), C8(H8)
2.c Idealised Me refined as rotating group:
 C21(H21A,H21B,H21C), C1(H1A,H1B,H1C), C11(H11A,H11B,H11C)
;
_olex2_submission_special_instructions 'No special instructions were received'

loop_
_space_group_symop_operation_xyz
'x, y, z'
'-x+1/2, y+1/2, -z+1/2'
'-x, -y, -z'
'x-1/2, -y-1/2, z-1/2'

loop_
_atom_site_label
_atom_site_type_symbol
_atom_site_fract_x
_atom_site_fract_y
_atom_site_fract_z
_atom_site_U_iso_or_equiv
_atom_site_adp_type
_atom_site_occupancy
_atom_site_site_symmetry_order
_atom_site_calc_flag
_atom_site_refinement_flags_posn
_atom_site_refinement_flags_adp
_atom_site_refinement_flags_occupancy
_atom_site_disorder_assembly
_atom_site_disorder_group
Zn01 Zn 0.31513(2) 0.61630(2) 0.30507(2) 0.01288(5) Uani 1 1 d . . . . .
S1 S 0.02558(3) 0.71352(2) 0.45524(3) 0.01884(10) Uani 1 1 d . . . . .
O2 O 0.12343(11) 0.59063(5) 0.09457(8) 0.0223(3) Uani 1 1 d . . . . .
O1 O -0.02399(10) 0.62360(5) 0.17476(8) 0.0231(3) Uani 1 1 d . . . . .
N8 N 0.15395(11) 0.62477(5) 0.24745(9) 0.0137(3) Uani 1 1 d . . . . .
N1 N 0.50061(11) 0.58048(5) 0.43853(9) 0.0147(3) Uani 1 1 d . . . . .
N6 N 0.44494(11) 0.67106(5) 0.28791(9) 0.0138(3) Uani 1 1 d . . . . .
N2 N 0.38143(11) 0.58726(5) 0.43435(9) 0.0143(3) Uani 1 1 d . . . . .
N7 N 0.22603(11) 0.68195(5) 0.40334(9) 0.0147(3) Uani 1 1 d . . . . .
N4 N 0.40917(12) 0.55216(5) 0.24782(9) 0.0157(3) Uani 1 1 d . . . . .
N3 N 0.52721(12) 0.55908(5) 0.26887(9) 0.0155(3) Uani 1 1 d . . . . .
N5 N 0.55034(11) 0.65474(5) 0.32921(9) 0.0143(3) Uani 1 1 d . . . . .
N9 N -0.03228(13) 0.65177(6) 0.26081(10) 0.0223(3) Uani 1 1 d . . . . .
C38 C 0.07424(14) 0.65106(6) 0.29720(11) 0.0153(3) Uani 1 1 d . . . . .
C24 C 0.44658(14) 0.72516(6) 0.28635(11) 0.0147(3) Uani 1 1 d . . . . .
C23 C 0.55280(14) 0.74376(7) 0.32754(11) 0.0171(3) Uani 1 1 d . . . . .
H23 H 0.576461 0.780219 0.335803 0.021 Uiso 1 1 calc R . . . .
C31 C 0.24910(14) 0.71206(7) 0.48446(11) 0.0152(3) Uani 1 1 d . . . . .
C14 C 0.39863(15) 0.51237(6) 0.18400(11) 0.0163(3) Uani 1 1 d . . . . .
C25 C 0.34777(14) 0.75617(7) 0.24324(11) 0.0161(3) Uani 1 1 d . . . . .
C12 C 0.58852(15) 0.52489(7) 0.21710(11) 0.0174(3) Uani 1 1 d . . . . .
C5 C 0.22564(15) 0.58132(7) 0.54504(11) 0.0180(3) Uani 1 1 d . . . . .
C22 C 0.61637(14) 0.69833(7) 0.35380(11) 0.0163(3) Uani 1 1 d . . . . .
C37 C 0.11459(14) 0.67990(6) 0.38198(11) 0.0146(3) Uani 1 1 d . . . . .
C2 C 0.53994(15) 0.56721(6) 0.52724(11) 0.0172(3) Uani 1 1 d . . . . .
C15 C 0.28436(15) 0.49070(6) 0.14942(11) 0.0167(3) Uani 1 1 d . . . . .
C30 C 0.27909(14) 0.73510(7) 0.16748(12) 0.0184(4) Uani 1 1 d . . . . .
H30 H 0.297116 0.700814 0.142736 0.022 Uiso 1 1 calc R . . . .
C13 C 0.50945(15) 0.49484(7) 0.16203(11) 0.0187(4) Uani 1 1 d . . . . .
H13 H 0.526591 0.467743 0.118118 0.022 Uiso 1 1 calc R . . . .
C4 C 0.34788(15) 0.57819(6) 0.52128(11) 0.0164(3) Uani 1 1 d . . . . .
C3 C 0.44570(15) 0.56566(7) 0.58135(12) 0.0196(4) Uani 1 1 d . . . . .
H3 H 0.446656 0.557691 0.646383 0.023 Uiso 1 1 calc R . . . .
C36 C 0.14952(14) 0.73314(7) 0.52268(11) 0.0174(3) Uani 1 1 d . . . . .
C21 C 0.73682(14) 0.69385(7) 0.39956(12) 0.0201(4) Uani 1 1 d . . . . .
H21A H 0.733609 0.676536 0.460927 0.030 Uiso 1 1 calc GR . . . .
H21B H 0.770715 0.729909 0.407709 0.030 Uiso 1 1 calc GR . . . .
H21C H 0.785062 0.672171 0.360039 0.030 Uiso 1 1 calc GR . . . .
C16 C 0.19128(15) 0.48933(7) 0.20652(12) 0.0192(4) Uani 1 1 d . . . . .
H16 H 0.201268 0.502568 0.268900 0.023 Uiso 1 1 calc R . . . .
C6 C 0.13307(15) 0.56425(7) 0.48404(12) 0.0203(4) Uani 1 1 d . . . . .
H6 H 0.147987 0.549785 0.424531 0.024 Uiso 1 1 calc R . . . .
C39 C 0.09273(14) 0.61021(7) 0.16578(12) 0.0169(3) Uani 1 1 d . . . . .
C32 C 0.35940(15) 0.72194(7) 0.52827(12) 0.0207(4) Uani 1 1 d . . . . .
H32 H 0.427467 0.707522 0.503738 0.025 Uiso 1 1 calc R . . . .
C26 C 0.32169(15) 0.80721(7) 0.27716(13) 0.0223(4) Uani 1 1 d . . . . .
H26 H 0.368348 0.822139 0.328117 0.027 Uiso 1 1 calc R . . . .
C35 C 0.15699(15) 0.76495(8) 0.60305(12) 0.0229(4) Uani 1 1 d . . . . .
H35 H 0.089310 0.779443 0.628075 0.028 Uiso 1 1 calc R . . . .
C10 C 0.20130(17) 0.60163(8) 0.63268(13) 0.0269(4) Uani 1 1 d . . . . .
H10 H 0.263419 0.612968 0.675372 0.032 Uiso 1 1 calc R . . . .
C20 C 0.26861(17) 0.46980(7) 0.05860(12) 0.0242(4) Uani 1 1 d . . . . .
H20 H 0.331546 0.469966 0.018956 0.029 Uiso 1 1 calc R . . . .
C29 C 0.18480(15) 0.76398(7) 0.12826(12) 0.0234(4) Uani 1 1 d . . . . .
H29 H 0.137665 0.749195 0.077440 0.028 Uiso 1 1 calc R . . . .
C33 C 0.36648(16) 0.75318(8) 0.60806(13) 0.0262(4) Uani 1 1 d . . . . .
H33 H 0.440714 0.760381 0.638753 0.031 Uiso 1 1 calc R . . . .
C1 C 0.66546(16) 0.55672(7) 0.55482(13) 0.0240(4) Uani 1 1 d . . . . .
H1A H 0.695364 0.529472 0.513077 0.036 Uiso 1 1 calc GR . . . .
H1B H 0.673461 0.543654 0.619619 0.036 Uiso 1 1 calc GR . . . .
H1C H 0.709905 0.590158 0.549848 0.036 Uiso 1 1 calc GR . . . .
C28 C 0.15916(16) 0.81448(8) 0.16317(14) 0.0280(4) Uani 1 1 d . . . . .
H28 H 0.094256 0.834140 0.136442 0.034 Uiso 1 1 calc R . . . .
C11 C 0.71857(15) 0.52251(8) 0.22371(13) 0.0235(4) Uani 1 1 d . . . . .
H11A H 0.750031 0.558353 0.211766 0.035 Uiso 1 1 calc GR . . . .
H11B H 0.744513 0.497047 0.177078 0.035 Uiso 1 1 calc GR . . . .
H11C H 0.746472 0.510548 0.286619 0.035 Uiso 1 1 calc GR . . . .
C27 C 0.22819(17) 0.83622(7) 0.23697(14) 0.0279(4) Uani 1 1 d . . . . .
H27 H 0.211409 0.871055 0.260052 0.033 Uiso 1 1 calc R . . . .
C34 C 0.26682(16) 0.77458(8) 0.64497(12) 0.0270(4) Uani 1 1 d . . . . .
H34 H 0.274859 0.796149 0.699927 0.032 Uiso 1 1 calc R . . . .
C17 C 0.08377(16) 0.46881(7) 0.17330(13) 0.0252(4) Uani 1 1 d . . . . .
H17 H 0.020479 0.468537 0.212595 0.030 Uiso 1 1 calc R . . . .
C40 C 0.36315(19) 0.61704(8) 0.00680(14) 0.0322(5) Uani 1 1 d . . . . .
H40 H 0.332738 0.600838 0.060134 0.039 Uiso 1 1 calc R . . . .
C19 C 0.16158(18) 0.44882(8) 0.02607(13) 0.0306(5) Uani 1 1 d . . . . .
H19 H 0.151911 0.434435 -0.035541 0.037 Uiso 1 1 calc R . . . .
C45 C 0.28832(19) 0.63497(8) -0.06638(14) 0.0332(5) Uani 1 1 d . . . . .
H45 H 0.206522 0.631141 -0.063329 0.040 Uiso 1 1 calc R . . . .
C18 C 0.06907(18) 0.44871(8) 0.08257(13) 0.0304(4) Uani 1 1 d . . . . .
H18 H -0.004421 0.434935 0.059495 0.036 Uiso 1 1 calc R . . . .
C44 C 0.33264(19) 0.65850(8) -0.14405(13) 0.0310(5) Uani 1 1 d . . . . .
H44 H 0.281165 0.671230 -0.194010 0.037 Uiso 1 1 calc R . . . .
C7 C 0.01891(16) 0.56831(7) 0.50991(14) 0.0271(4) Uani 1 1 d . . . . .
H7 H -0.043778 0.556921 0.467820 0.033 Uiso 1 1 calc R . . . .
C41 C 0.48213(19) 0.62266(8) 0.00251(15) 0.0334(5) Uani 1 1 d . . . . .
H41 H 0.533461 0.610682 0.053156 0.040 Uiso 1 1 calc R . . . .
C43 C 0.45151(19) 0.66352(8) -0.14916(14) 0.0327(5) Uani 1 1 d . . . . .
H43 H 0.481894 0.679149 -0.203002 0.039 Uiso 1 1 calc R . . . .
C9 C 0.08748(19) 0.60542(8) 0.65801(14) 0.0331(5) Uani 1 1 d . . . . .
H9 H 0.072050 0.619451 0.717716 0.040 Uiso 1 1 calc R . . . .
C42 C 0.52643(19) 0.64572(8) -0.07557(15) 0.0340(5) Uani 1 1 d . . . . .
H42 H 0.608247 0.649359 -0.078755 0.041 Uiso 1 1 calc R . . . .
C8 C -0.00338(17) 0.58891(8) 0.59686(14) 0.0318(5) Uani 1 1 d . . . . .
H8 H -0.081308 0.591661 0.614380 0.038 Uiso 1 1 calc R . . . .
B1 B 0.57094(16) 0.59448(8) 0.35290(13) 0.0161(4) Uani 1 1 d . . . . .
H1 H 0.655776 0.587835 0.368529 0.019 Uiso 1 1 calc R . . . .

loop_
_atom_site_aniso_label
_atom_site_aniso_U_11
_atom_site_aniso_U_22
_atom_site_aniso_U_33
_atom_site_aniso_U_23
_atom_site_aniso_U_13
_atom_site_aniso_U_12
Zn01 0.00925(9) 0.01547(10) 0.01345(9) -0.00036(7) -0.00266(7) -0.00003(7)
S1 0.00987(19) 0.0254(2) 0.0211(2) -0.00558(17) -0.00032(16) 0.00147(16)
O2 0.0232(7) 0.0270(7) 0.0159(6) -0.0036(5) -0.0036(5) 0.0025(5)
O1 0.0149(6) 0.0330(7) 0.0204(6) -0.0082(5) -0.0066(5) 0.0036(5)
N8 0.0111(7) 0.0158(7) 0.0136(6) -0.0006(5) -0.0024(5) 0.0005(5)
N1 0.0121(7) 0.0147(7) 0.0168(7) -0.0023(5) -0.0039(5) 0.0019(5)
N6 0.0085(6) 0.0168(7) 0.0157(7) -0.0005(5) -0.0007(5) 0.0015(5)
N2 0.0128(7) 0.0139(7) 0.0157(7) -0.0010(5) -0.0024(5) 0.0008(5)
N7 0.0114(7) 0.0177(7) 0.0148(7) 0.0021(5) -0.0003(5) -0.0007(5)
N4 0.0121(7) 0.0178(7) 0.0165(7) -0.0025(6) -0.0042(5) 0.0014(5)
N3 0.0118(7) 0.0175(7) 0.0168(7) -0.0026(6) -0.0026(5) 0.0027(5)
N5 0.0074(6) 0.0190(7) 0.0162(7) -0.0015(6) -0.0011(5) 0.0002(5)
N9 0.0164(7) 0.0304(8) 0.0194(7) -0.0060(6) -0.0039(6) 0.0035(6)
C38 0.0125(8) 0.0161(8) 0.0170(8) 0.0030(6) -0.0011(6) -0.0005(6)
C24 0.0132(8) 0.0163(8) 0.0152(8) -0.0004(6) 0.0051(6) -0.0001(6)
C23 0.0143(8) 0.0166(8) 0.0208(8) -0.0009(7) 0.0032(6) -0.0025(6)
C31 0.0145(8) 0.0178(8) 0.0133(8) 0.0019(6) 0.0010(6) -0.0002(6)
C14 0.0205(9) 0.0154(8) 0.0126(8) 0.0003(6) -0.0024(6) 0.0014(7)
C25 0.0123(8) 0.0172(8) 0.0194(8) 0.0052(7) 0.0051(6) -0.0006(6)
C12 0.0197(9) 0.0163(8) 0.0161(8) 0.0011(7) 0.0015(7) 0.0044(7)
C5 0.0230(9) 0.0139(8) 0.0174(8) 0.0035(6) 0.0024(7) -0.0035(7)
C22 0.0125(8) 0.0212(9) 0.0155(8) -0.0024(7) 0.0038(6) -0.0028(6)
C37 0.0127(8) 0.0153(8) 0.0157(8) 0.0021(6) 0.0008(6) 0.0014(6)
C2 0.0211(9) 0.0115(8) 0.0177(8) -0.0018(6) -0.0073(7) -0.0003(6)
C15 0.0209(9) 0.0128(8) 0.0156(8) 0.0007(6) -0.0045(6) 0.0010(7)
C30 0.0163(8) 0.0193(9) 0.0199(8) 0.0045(7) 0.0042(7) 0.0001(7)
C13 0.0246(9) 0.0170(9) 0.0144(8) -0.0023(7) 0.0006(7) 0.0041(7)
C4 0.0210(9) 0.0123(8) 0.0157(8) -0.0015(6) -0.0014(7) -0.0042(6)
C3 0.0270(10) 0.0162(9) 0.0146(8) 0.0005(7) -0.0052(7) -0.0035(7)
C36 0.0118(8) 0.0234(9) 0.0167(8) 0.0017(7) -0.0006(6) -0.0009(7)
C21 0.0119(8) 0.0257(9) 0.0225(9) -0.0032(7) -0.0008(7) -0.0025(7)
C16 0.0240(9) 0.0171(9) 0.0156(8) 0.0024(7) -0.0049(7) -0.0010(7)
C6 0.0230(9) 0.0171(9) 0.0209(9) 0.0032(7) 0.0008(7) -0.0018(7)
C39 0.0153(8) 0.0151(8) 0.0197(8) 0.0024(7) -0.0036(6) -0.0006(6)
C32 0.0120(8) 0.0308(10) 0.0194(9) -0.0025(7) 0.0006(7) -0.0006(7)
C26 0.0200(9) 0.0193(9) 0.0278(10) 0.0016(7) 0.0041(7) -0.0010(7)
C35 0.0169(9) 0.0320(10) 0.0203(9) -0.0053(8) 0.0046(7) 0.0005(7)
C10 0.0321(11) 0.0268(10) 0.0224(9) -0.0019(8) 0.0055(8) -0.0088(8)
C20 0.0297(10) 0.0234(10) 0.0189(9) -0.0037(7) -0.0026(7) -0.0010(8)
C29 0.0187(9) 0.0290(10) 0.0224(9) 0.0104(8) 0.0002(7) -0.0016(7)
C33 0.0145(9) 0.0413(11) 0.0224(9) -0.0066(8) -0.0025(7) -0.0036(8)
C1 0.0235(10) 0.0216(9) 0.0249(9) -0.0017(7) -0.0114(7) 0.0048(7)
C28 0.0189(9) 0.0276(10) 0.0376(11) 0.0168(9) 0.0034(8) 0.0059(8)
C11 0.0172(9) 0.0274(10) 0.0261(9) -0.0044(8) 0.0029(7) 0.0056(7)
C27 0.0269(10) 0.0175(9) 0.0400(11) 0.0044(8) 0.0084(9) 0.0059(8)
C34 0.0233(10) 0.0395(11) 0.0182(9) -0.0108(8) 0.0011(7) -0.0027(8)
C17 0.0241(10) 0.0264(10) 0.0245(9) 0.0079(8) -0.0034(8) -0.0052(8)
C40 0.0477(13) 0.0248(10) 0.0254(10) -0.0024(8) 0.0114(9) 0.0052(9)
C19 0.0393(12) 0.0313(11) 0.0195(9) -0.0048(8) -0.0097(8) -0.0094(9)
C45 0.0328(11) 0.0325(11) 0.0352(11) -0.0064(9) 0.0080(9) 0.0011(9)
C18 0.0299(11) 0.0312(11) 0.0280(10) 0.0045(8) -0.0125(8) -0.0133(9)
C44 0.0421(12) 0.0270(10) 0.0235(10) -0.0066(8) 0.0007(9) 0.0050(9)
C7 0.0223(10) 0.0260(10) 0.0328(10) 0.0080(8) 0.0004(8) -0.0035(8)
C41 0.0450(13) 0.0218(10) 0.0325(11) -0.0052(8) -0.0037(9) 0.0088(9)
C43 0.0462(13) 0.0223(10) 0.0310(11) -0.0021(8) 0.0117(9) -0.0010(9)
C9 0.0392(12) 0.0336(11) 0.0285(10) -0.0028(9) 0.0172(9) -0.0075(9)
C42 0.0311(11) 0.0237(10) 0.0478(13) -0.0066(9) 0.0065(9) -0.0004(8)
C8 0.0254(10) 0.0311(11) 0.0406(12) 0.0071(9) 0.0152(9) -0.0024(8)
B1 0.0105(9) 0.0185(9) 0.0185(9) -0.0033(8) -0.0039(7) 0.0032(7)

loop_
_atom_type_symbol
_atom_type_description
_atom_type_scat_dispersion_real
_atom_type_scat_dispersion_imag
_atom_type_scat_source
C C 0.0033 0.0016 'International Tables Vol C Tables 4.2.6.8 and 6.1.1.4'
H H 0.0000 0.0000 'International Tables Vol C Tables 4.2.6.8 and 6.1.1.4'
B B 0.0013 0.0007 'International Tables Vol C Tables 4.2.6.8 and 6.1.1.4'
N N 0.0061 0.0033 'International Tables Vol C Tables 4.2.6.8 and 6.1.1.4'
O O 0.0106 0.0060 'International Tables Vol C Tables 4.2.6.8 and 6.1.1.4'
S S 0.1246 0.1234 'International Tables Vol C Tables 4.2.6.8 and 6.1.1.4'
Zn Zn 0.2839 1.4301 'International Tables Vol C Tables 4.2.6.8 and 6.1.1.4'

loop_
_geom_angle_atom_site_label_1
_geom_angle_atom_site_label_2
_geom_angle_atom_site_label_3
_geom_angle
_geom_angle_site_symmetry_1
_geom_angle_site_symmetry_3
_geom_angle_publ_flag
N8 Zn01 N6 123.21(5) . . ?
N8 Zn01 N2 132.81(5) . . ?
N8 Zn01 N7 75.48(5) . . ?
N8 Zn01 N4 113.94(5) . . ?
N6 Zn01 N2 96.36(5) . . ?
N6 Zn01 N7 87.96(5) . . ?
N6 Zn01 N4 93.22(5) . . ?
N2 Zn01 N7 82.05(5) . . ?
N2 Zn01 N4 85.25(5) . . ?
N4 Zn01 N7 167.30(5) . . ?
C37 S1 C36 88.49(8) . . ?
C39 O1 N9 108.55(12) . . ?
C38 N8 Zn01 118.42(10) . . ?
C38 N8 C39 104.23(13) . . ?
C39 N8 Zn01 137.34(11) . . ?
N2 N1 B1 120.62(13) . . ?
C2 N1 N2 109.66(13) . . ?
C2 N1 B1 129.25(14) . . ?
N5 N6 Zn01 112.51(10) . . ?
C24 N6 Zn01 132.62(11) . . ?
C24 N6 N5 106.81(13) . . ?
N1 N2 Zn01 112.56(10) . . ?
C4 N2 Zn01 140.18(11) . . ?
C4 N2 N1 106.70(13) . . ?
C31 N7 Zn01 141.34(11) . . ?
C37 N7 Zn01 106.71(10) . . ?
C37 N7 C31 110.24(13) . . ?
N3 N4 Zn01 110.04(9) . . ?
C14 N4 Zn01 142.08(11) . . ?
C14 N4 N3 106.29(13) . . ?
N4 N3 B1 120.20(13) . . ?
C12 N3 N4 110.12(13) . . ?
C12 N3 B1 128.82(14) . . ?
N6 N5 B1 119.77(13) . . ?
C22 N5 N6 109.81(13) . . ?
C22 N5 B1 129.81(14) . . ?
C38 N9 O1 102.83(13) . . ?
N8 C38 C37 118.80(14) . . ?
N9 C38 N8 116.57(15) . . ?
N9 C38 C37 124.41(15) . . ?
N6 C24 C23 109.63(14) . . ?
N6 C24 C25 121.21(14) . . ?
C23 C24 C25 129.14(15) . . ?
C24 C23 H23 127.0 . . ?
C22 C23 C24 106.03(15) . . ?
C22 C23 H23 127.0 . . ?
N7 C31 C36 114.27(14) . . ?
N7 C31 C32 125.70(15) . . ?
C32 C31 C36 120.03(15) . . ?
N4 C14 C15 122.16(15) . . ?
N4 C14 C13 109.81(15) . . ?
C13 C14 C15 127.95(15) . . ?
C30 C25 C24 120.52(15) . . ?
C26 C25 C24 120.46(15) . . ?
C26 C25 C30 119.02(16) . . ?
N3 C12 C13 107.59(15) . . ?
N3 C12 C11 123.17(15) . . ?
C13 C12 C11 129.24(15) . . ?
C6 C5 C4 122.70(15) . . ?
C6 C5 C10 118.60(17) . . ?
C10 C5 C4 118.69(16) . . ?
N5 C22 C23 107.72(14) . . ?
N5 C22 C21 122.71(15) . . ?
C23 C22 C21 129.56(15) . . ?
N7 C37 S1 117.08(12) . . ?
N7 C37 C38 117.91(14) . . ?
C38 C37 S1 124.99(12) . . ?
N1 C2 C3 107.90(15) . . ?
N1 C2 C1 122.88(15) . . ?
C3 C2 C1 129.22(15) . . ?
C16 C15 C14 121.13(15) . . ?
C16 C15 C20 118.70(16) . . ?
C20 C15 C14 120.15(16) . . ?
C25 C30 H30 119.8 . . ?
C29 C30 C25 120.33(16) . . ?
C29 C30 H30 119.8 . . ?
C14 C13 H13 126.9 . . ?
C12 C13 C14 106.15(15) . . ?
C12 C13 H13 126.9 . . ?
N2 C4 C5 122.96(15) . . ?
N2 C4 C3 109.48(15) . . ?
C3 C4 C5 127.56(15) . . ?
C2 C3 C4 106.25(15) . . ?
C2 C3 H3 126.9 . . ?
C4 C3 H3 126.9 . . ?
C31 C36 S1 109.92(12) . . ?
C35 C36 S1 128.28(13) . . ?
C35 C36 C31 121.80(15) . . ?
C22 C21 H21A 109.5 . . ?
C22 C21 H21B 109.5 . . ?
C22 C21 H21C 109.5 . . ?
H21A C21 H21B 109.5 . . ?
H21A C21 H21C 109.5 . . ?
H21B C21 H21C 109.5 . . ?
C15 C16 H16 119.6 . . ?
C17 C16 C15 120.74(16) . . ?
C17 C16 H16 119.6 . . ?
C5 C6 H6 119.8 . . ?
C7 C6 C5 120.36(17) . . ?
C7 C6 H6 119.8 . . ?
O2 C39 O1 120.92(15) . . ?
O2 C39 N8 131.62(16) . . ?
N8 C39 O1 107.44(13) . . ?
C31 C32 H32 121.0 . . ?
C33 C32 C31 118.03(16) . . ?
C33 C32 H32 121.0 . . ?
C25 C26 H26 119.8 . . ?
C27 C26 C25 120.44(17) . . ?
C27 C26 H26 119.8 . . ?
C36 C35 H35 121.3 . . ?
C34 C35 C36 117.31(16) . . ?
C34 C35 H35 121.3 . . ?
C5 C10 H10 119.7 . . ?
C9 C10 C5 120.70(18) . . ?
C9 C10 H10 119.7 . . ?
C15 C20 H20 119.8 . . ?
C19 C20 C15 120.37(18) . . ?
C19 C20 H20 119.8 . . ?
C30 C29 H29 120.0 . . ?
C30 C29 C28 120.08(17) . . ?
C28 C29 H29 120.0 . . ?
C32 C33 H33 119.2 . . ?
C32 C33 C34 121.52(17) . . ?
C34 C33 H33 119.2 . . ?
C2 C1 H1A 109.5 . . ?
C2 C1 H1B 109.5 . . ?
C2 C1 H1C 109.5 . . ?
H1A C1 H1B 109.5 . . ?
H1A C1 H1C 109.5 . . ?
H1B C1 H1C 109.5 . . ?
C29 C28 H28 120.0 . . ?
C27 C28 C29 120.03(17) . . ?
C27 C28 H28 120.0 . . ?
C12 C11 H11A 109.5 . . ?
C12 C11 H11B 109.5 . . ?
C12 C11 H11C 109.5 . . ?
H11A C11 H11B 109.5 . . ?
H11A C11 H11C 109.5 . . ?
H11B C11 H11C 109.5 . . ?
C26 C27 H27 120.0 . . ?
C28 C27 C26 120.08(17) . . ?
C28 C27 H27 120.0 . . ?
C35 C34 C33 121.29(17) . . ?
C35 C34 H34 119.4 . . ?
C33 C34 H34 119.4 . . ?
C16 C17 H17 120.1 . . ?
C18 C17 C16 119.90(18) . . ?
C18 C17 H17 120.1 . . ?
C45 C40 H40 120.0 . . ?
C41 C40 H40 120.0 . . ?
C41 C40 C45 120.09(19) . . ?
C20 C19 H19 119.8 . . ?
C18 C19 C20 120.48(17) . . ?
C18 C19 H19 119.8 . . ?
C40 C45 H45 120.0 . . ?
C40 C45 C44 119.9(2) . . ?
C44 C45 H45 120.0 . . ?
C17 C18 H18 120.1 . . ?
C19 C18 C17 119.79(17) . . ?
C19 C18 H18 120.1 . . ?
C45 C44 H44 119.9 . . ?
C43 C44 C45 120.1(2) . . ?
C43 C44 H44 119.9 . . ?
C6 C7 H7 119.9 . . ?
C8 C7 C6 120.12(18) . . ?
C8 C7 H7 119.9 . . ?
C40 C41 H41 120.0 . . ?
C40 C41 C42 119.9(2) . . ?
C42 C41 H41 120.0 . . ?
C44 C43 H43 120.1 . . ?
C44 C43 C42 119.86(19) . . ?
C42 C43 H43 120.1 . . ?
C10 C9 H9 119.9 . . ?
C8 C9 C10 120.22(18) . . ?
C8 C9 H9 119.9 . . ?
C41 C42 C43 120.0(2) . . ?
C41 C42 H42 120.0 . . ?
C43 C42 H42 120.0 . . ?
C7 C8 H8 120.0 . . ?
C9 C8 C7 120.00(18) . . ?
C9 C8 H8 120.0 . . ?
N1 B1 H1 109.9 . . ?
N3 B1 N1 109.05(13) . . ?
N3 B1 N5 110.03(13) . . ?
N3 B1 H1 109.9 . . ?
N5 B1 N1 107.97(13) . . ?
N5 B1 H1 109.9 . . ?

loop_
_geom_bond_atom_site_label_1
_geom_bond_atom_site_label_2
_geom_bond_distance
_geom_bond_site_symmetry_2
_geom_bond_publ_flag
Zn01 N8 1.9880(13) . ?
Zn01 N6 2.0468(13) . ?
Zn01 N2 2.0794(13) . ?
Zn01 N7 2.4248(14) . ?
Zn01 N4 2.1207(14) . ?
S1 C37 1.7293(16) . ?
S1 C36 1.7353(17) . ?
O2 C39 1.203(2) . ?
O1 N9 1.4240(18) . ?
O1 C39 1.398(2) . ?
N8 C38 1.365(2) . ?
N8 C39 1.370(2) . ?
N1 N2 1.3789(18) . ?
N1 C2 1.358(2) . ?
N1 B1 1.553(2) . ?
N6 N5 1.3730(18) . ?
N6 C24 1.343(2) . ?
N2 C4 1.346(2) . ?
N7 C31 1.390(2) . ?
N7 C37 1.299(2) . ?
N4 N3 1.3816(18) . ?
N4 C14 1.344(2) . ?
N3 C12 1.356(2) . ?
N3 B1 1.544(2) . ?
N5 C22 1.355(2) . ?
N5 B1 1.548(2) . ?
N9 C38 1.298(2) . ?
C38 C37 1.456(2) . ?
C24 C23 1.398(2) . ?
C24 C25 1.472(2) . ?
C23 H23 0.9500 . ?
C23 C22 1.382(2) . ?
C31 C36 1.404(2) . ?
C31 C32 1.398(2) . ?
C14 C15 1.474(2) . ?
C14 C13 1.403(2) . ?
C25 C30 1.398(2) . ?
C25 C26 1.396(2) . ?
C12 C13 1.380(2) . ?
C12 C11 1.494(2) . ?
C5 C4 1.472(2) . ?
C5 C6 1.395(2) . ?
C5 C10 1.397(2) . ?
C22 C21 1.495(2) . ?
C2 C3 1.375(2) . ?
C2 C1 1.494(2) . ?
C15 C16 1.391(2) . ?
C15 C20 1.398(2) . ?
C30 H30 0.9500 . ?
C30 C29 1.386(2) . ?
C13 H13 0.9500 . ?
C4 C3 1.403(2) . ?
C3 H3 0.9500 . ?
C36 C35 1.392(2) . ?
C21 H21A 0.9800 . ?
C21 H21B 0.9800 . ?
C21 H21C 0.9800 . ?
C16 H16 0.9500 . ?
C16 C17 1.391(2) . ?
C6 H6 0.9500 . ?
C6 C7 1.393(3) . ?
C32 H32 0.9500 . ?
C32 C33 1.377(2) . ?
C26 H26 0.9500 . ?
C26 C27 1.386(3) . ?
C35 H35 0.9500 . ?
C35 C34 1.382(2) . ?
C10 H10 0.9500 . ?
C10 C9 1.386(3) . ?
C20 H20 0.9500 . ?
C20 C19 1.388(3) . ?
C29 H29 0.9500 . ?
C29 C28 1.388(3) . ?
C33 H33 0.9500 . ?
C33 C34 1.400(3) . ?
C1 H1A 0.9800 . ?
C1 H1B 0.9800 . ?
C1 H1C 0.9800 . ?
C28 H28 0.9500 . ?
C28 C27 1.386(3) . ?
C11 H11A 0.9800 . ?
C11 H11B 0.9800 . ?
C11 H11C 0.9800 . ?
C27 H27 0.9500 . ?
C34 H34 0.9500 . ?
C17 H17 0.9500 . ?
C17 C18 1.389(3) . ?
C40 H40 0.9500 . ?
C40 C45 1.382(3) . ?
C40 C41 1.382(3) . ?
C19 H19 0.9500 . ?
C19 C18 1.380(3) . ?
C45 H45 0.9500 . ?
C45 C44 1.383(3) . ?
C18 H18 0.9500 . ?
C44 H44 0.9500 . ?
C44 C43 1.381(3) . ?
C7 H7 0.9500 . ?
C7 C8 1.385(3) . ?
C41 H41 0.9500 . ?
C41 C42 1.383(3) . ?
C43 H43 0.9500 . ?
C43 C42 1.386(3) . ?
C9 H9 0.9500 . ?
C9 C8 1.378(3) . ?
C42 H42 0.9500 . ?
C8 H8 0.9500 . ?
B1 H1 1.0000 . ?
